data_8107110
loop_
_publ_author_name
'Lou, He'

_publ_section_title
;
 Crystal structure of
 2-amino-4-(3,5-difluorophenyl)-7,7-dimethyl-5-oxo-5,6,7,8-tetrahydro-4H-chromene-3-carbonitrile,
 C18H16F2N2O2
;
_journal_issue 4
_journal_name_full 'Zeitschrift f\"ur Kristallographie - New Crystal Structures'
_journal_page_first 1091
_journal_page_last 1092
_journal_paper_doi 10.1515/ncrs-2016-0072
_journal_volume 231
_journal_year 2016
_chemical_formula_moiety 'C18 H16 F2 N2 O2'
_chemical_formula_sum 'C18 H16 F2 N2 O2'
_chemical_formula_weight 330.33
_space_group_IT_number 14
_space_group_name_Hall '-P 2ybc'
_space_group_name_H-M_alt 'P 1 21/c 1'
_symmetry_cell_setting monoclinic
_symmetry_space_group_name_Hall '-P 2ybc'
_symmetry_space_group_name_H-M 'P 1 21/c 1'
_atom_sites_solution_hydrogens geom
_atom_sites_solution_primary direct
_atom_sites_solution_secondary difmap
_cell_angle_alpha 90.00
_cell_angle_beta 98.799(4)
_cell_angle_gamma 90.00
_cell_formula_units_Z 4
_cell_length_a 11.619(3)
_cell_length_b 9.481(2)
_cell_length_c 14.555(3)
_cell_measurement_reflns_used 3693
_cell_measurement_temperature 293(2)
_cell_measurement_theta_max 27.4779
_cell_measurement_theta_min 2.5727
_cell_volume 1584.5(6)
_computing_cell_refinement 'Bruker XSCANS'
_computing_data_collection 'Bruker XSCANS'
_computing_data_reduction 'Bruker SHELXTL'
_computing_molecular_graphics 'Bruker SHELXTL'
_computing_publication_material 'Bruker SHELXTL'
_computing_structure_refinement 'SHELXL-97 (Sheldrick, 1997)'
_computing_structure_solution 'SHELXS-97 (Sheldrick, 1990)'
_diffrn_ambient_temperature 293(2)
_diffrn_measured_fraction_theta_full 0.977
_diffrn_measured_fraction_theta_max 0.977
_diffrn_measurement_device_type 'Bruker P4'
_diffrn_measurement_method '\w scans'
_diffrn_radiation_monochromator graphite
_diffrn_radiation_source 'fine-focus sealed tube'
_diffrn_radiation_type MoK\a
_diffrn_radiation_wavelength 0.71073
_diffrn_reflns_av_R_equivalents 0.0136
_diffrn_reflns_av_sigmaI/netI 0.0107
_diffrn_reflns_limit_h_max 13
_diffrn_reflns_limit_h_min -13
_diffrn_reflns_limit_k_max 11
_diffrn_reflns_limit_k_min -11
_diffrn_reflns_limit_l_max 17
_diffrn_reflns_limit_l_min -15
_diffrn_reflns_number 11299
_diffrn_reflns_theta_full 25.00
_diffrn_reflns_theta_max 25.00
_diffrn_reflns_theta_min 2.57
_diffrn_standards_decay_% 0
_diffrn_standards_interval_count 0
_diffrn_standards_interval_time none
_diffrn_standards_number none
_exptl_absorpt_coefficient_mu 0.107
_exptl_absorpt_correction_T_max 1.0000
_exptl_absorpt_correction_T_min 0.0000
_exptl_absorpt_correction_type multi-scan
_exptl_absorpt_process_details crystalclear
_exptl_crystal_colour White
_exptl_crystal_density_diffrn 1.385
_exptl_crystal_density_method 'not measured'
_exptl_crystal_description Prism
_exptl_crystal_F_000 688
_exptl_crystal_size_max 0.6000
_exptl_crystal_size_mid 0.5000
_exptl_crystal_size_min 0.4000
_refine_diff_density_max 0.232
_refine_diff_density_min -0.236
_refine_diff_density_rms 0.032
_refine_ls_extinction_method none
_refine_ls_goodness_of_fit_ref 1.019
_refine_ls_hydrogen_treatment mixed
_refine_ls_matrix_type full
_refine_ls_number_parameters 217
_refine_ls_number_reflns 2734
_refine_ls_number_restraints 0
_refine_ls_restrained_S_all 1.019
_refine_ls_R_factor_all 0.0435
_refine_ls_R_factor_gt 0.0404
_refine_ls_shift/su_max 0.001
_refine_ls_shift/su_mean 0.000
_refine_ls_structure_factor_coef Fsqd
_refine_ls_weighting_details 'calc w=1/[\s^2^(Fo^2^)+(0.0660P)^2^+0.4902P] where P=(Fo^2^+2Fc^2^)/3'
_refine_ls_weighting_scheme calc
_refine_ls_wR_factor_gt 0.1107
_refine_ls_wR_factor_ref 0.1139
_reflns_number_gt 2525
_reflns_number_total 2734
_reflns_threshold_expression >2sigma(I)
_cod_data_source_file suppl_ncrs-2016-0072_suppl.cif
_cod_data_source_block a
_cod_original_cell_volume 1584.6(6)
_cod_original_sg_symbol_H-M P2(1)/c
_cod_database_code 8107110

loop_
_symmetry_equiv_pos_as_xyz
'x, y, z'
'-x, y+1/2, -z+1/2'
'-x, -y, -z'
'x, -y-1/2, z-1/2'

loop_
_atom_site_label
_atom_site_type_symbol
_atom_site_fract_x
_atom_site_fract_y
_atom_site_fract_z
_atom_site_U_iso_or_equiv
_atom_site_adp_type
_atom_site_occupancy
_atom_site_symmetry_multiplicity
_atom_site_calc_flag
_atom_site_refinement_flags
_atom_site_disorder_assembly
_atom_site_disorder_group
C1 C 0.07097(12) 0.26250(14) 0.89375(10) 0.0338(3) Uani 1 1 d . . .
C2 C 0.12584(12) 0.30672(14) 0.82477(10) 0.0326(3) Uani 1 1 d . . .
C3 C 0.25652(12) 0.29796(14) 0.83116(10) 0.0332(3) Uani 1 1 d . . .
H3A H 0.2743 0.2664 0.7708 0.040 Uiso 1 1 calc R . .
C4 C 0.29942(12) 0.18552(15) 0.90287(10) 0.0345(3) Uani 1 1 d . . .
C5 C 0.24004(12) 0.15389(15) 0.97376(11) 0.0350(3) Uani 1 1 d . . .
C6 C 0.40843(12) 0.12048(16) 0.90049(10) 0.0383(4) Uani 1 1 d . . .
C7 C 0.05618(13) 0.36614(16) 0.74153(11) 0.0380(3) Uani 1 1 d . . .
C8 C -0.07389(13) 0.3501(2) 0.73189(12) 0.0481(4) Uani 1 1 d . . .
H8A H -0.0952 0.2581 0.7056 0.058 Uiso 1 1 calc R . .
H8B H -0.1100 0.4205 0.6884 0.058 Uiso 1 1 calc R . .
C9 C -0.12304(12) 0.36518(17) 0.82315(11) 0.0403(4) Uani 1 1 d . . .
C10 C -0.05699(12) 0.26439(16) 0.89490(11) 0.0398(4) Uani 1 1 d . . .
H10A H -0.0711 0.2918 0.9564 0.048 Uiso 1 1 calc R . .
H10B H -0.0874 0.1698 0.8830 0.048 Uiso 1 1 calc R . .
C11 C -0.25227(14) 0.3250(2) 0.80660(15) 0.0600(5) Uani 1 1 d . . .
H11A H -0.2836 0.3344 0.8636 0.090 Uiso 1 1 calc R . .
H11B H -0.2605 0.2292 0.7853 0.090 Uiso 1 1 calc R . .
H11C H -0.2936 0.3864 0.7605 0.090 Uiso 1 1 calc R . .
C12 C -0.10949(16) 0.51693(19) 0.85768(14) 0.0552(5) Uani 1 1 d . . .
H12A H -0.1402 0.5255 0.9150 0.083 Uiso 1 1 calc R . .
H12B H -0.1513 0.5788 0.8121 0.083 Uiso 1 1 calc R . .
H12C H -0.0285 0.5420 0.8676 0.083 Uiso 1 1 calc R . .
C13 C 0.31868(12) 0.43831(15) 0.85461(10) 0.0346(3) Uani 1 1 d . . .
C14 C 0.42725(13) 0.46141(17) 0.82902(12) 0.0469(4) Uani 1 1 d . . .
H14A H 0.4613 0.3938 0.7954 0.056 Uiso 1 1 calc R . .
C15 C 0.48367(14) 0.58608(19) 0.85423(13) 0.0518(4) Uani 1 1 d . . .
C16 C 0.43780(15) 0.69134(18) 0.90220(13) 0.0511(4) Uani 1 1 d . . .
H16A H 0.4777 0.7749 0.9184 0.061 Uiso 1 1 calc R . .
C17 C 0.32970(15) 0.66567(18) 0.92461(12) 0.0477(4) Uani 1 1 d . . .
C18 C 0.26973(13) 0.54230(17) 0.90315(11) 0.0425(4) Uani 1 1 d . . .
H18A H 0.1970 0.5287 0.9210 0.051 Uiso 1 1 calc R . .
N1 N 0.27219(11) 0.07502(15) 1.04846(9) 0.0466(4) Uani 1 1 d . . .
H1A H 0.3396 0.0354 1.0569 0.056 Uiso 1 1 calc R . .
H1B H 0.2257 0.0634 1.0885 0.056 Uiso 1 1 calc R . .
N2 N 0.49584(12) 0.06725(17) 0.89667(11) 0.0553(4) Uani 1 1 d . . .
O1 O 0.12918(8) 0.20508(11) 0.97425(7) 0.0398(3) Uani 1 1 d . . .
O2 O 0.10285(10) 0.42306(14) 0.68146(8) 0.0528(3) Uani 1 1 d . . .
F1 F 0.59006(10) 0.60887(14) 0.82958(11) 0.0866(4) Uani 1 1 d . . .
F2 F 0.27743(11) 0.76884(12) 0.96812(10) 0.0779(4) Uani 1 1 d . . .

loop_
_atom_site_aniso_label
_atom_site_aniso_U_11
_atom_site_aniso_U_22
_atom_site_aniso_U_33
_atom_site_aniso_U_23
_atom_site_aniso_U_13
_atom_site_aniso_U_12
C1 0.0322(7) 0.0279(7) 0.0416(8) -0.0002(6) 0.0061(6) 0.0022(5)
C2 0.0306(7) 0.0291(7) 0.0389(8) -0.0021(6) 0.0078(6) 0.0005(5)
C3 0.0307(7) 0.0328(7) 0.0377(8) -0.0013(6) 0.0103(6) 0.0013(5)
C4 0.0290(7) 0.0323(7) 0.0432(8) 0.0001(6) 0.0085(6) 0.0033(5)
C5 0.0305(7) 0.0308(7) 0.0440(9) -0.0004(6) 0.0072(6) 0.0045(5)
C6 0.0348(8) 0.0399(8) 0.0412(9) 0.0029(6) 0.0088(6) 0.0036(6)
C7 0.0388(8) 0.0379(8) 0.0385(8) -0.0026(6) 0.0096(6) 0.0038(6)
C8 0.0364(8) 0.0620(11) 0.0443(9) -0.0002(8) 0.0017(7) 0.0056(7)
C9 0.0295(7) 0.0444(8) 0.0474(9) 0.0010(7) 0.0066(6) 0.0039(6)
C10 0.0312(7) 0.0383(8) 0.0516(9) 0.0023(7) 0.0122(6) 0.0002(6)
C11 0.0312(8) 0.0799(13) 0.0684(12) 0.0015(10) 0.0059(8) 0.0037(8)
C12 0.0543(10) 0.0440(9) 0.0691(12) 0.0022(8) 0.0152(9) 0.0107(8)
C13 0.0324(7) 0.0345(7) 0.0373(8) 0.0026(6) 0.0068(6) 0.0006(6)
C14 0.0374(8) 0.0430(9) 0.0636(11) -0.0040(7) 0.0186(7) -0.0012(7)
C15 0.0350(8) 0.0536(10) 0.0686(12) 0.0004(9) 0.0139(8) -0.0103(7)
C16 0.0488(10) 0.0429(9) 0.0595(11) -0.0052(8) 0.0021(8) -0.0126(7)
C17 0.0522(10) 0.0420(9) 0.0494(10) -0.0108(7) 0.0095(7) 0.0000(7)
C18 0.0379(8) 0.0434(9) 0.0483(9) -0.0061(7) 0.0135(7) -0.0037(6)
N1 0.0396(7) 0.0522(8) 0.0508(8) 0.0154(6) 0.0158(6) 0.0151(6)
N2 0.0414(8) 0.0670(10) 0.0593(9) 0.0109(7) 0.0138(6) 0.0197(7)
O1 0.0327(5) 0.0455(6) 0.0435(6) 0.0087(5) 0.0132(4) 0.0101(4)
O2 0.0505(7) 0.0643(8) 0.0462(7) 0.0127(6) 0.0153(5) 0.0072(5)
F1 0.0501(7) 0.0800(8) 0.1383(12) -0.0192(8) 0.0415(7) -0.0262(6)
F2 0.0801(8) 0.0581(7) 0.1006(9) -0.0390(6) 0.0300(7) -0.0068(6)

loop_
_atom_type_symbol
_atom_type_description
_atom_type_scat_dispersion_real
_atom_type_scat_dispersion_imag
_atom_type_scat_source
C C 0.0033 0.0016 'International Tables Vol C Tables 4.2.6.8 and 6.1.1.4'
H H 0.0000 0.0000 'International Tables Vol C Tables 4.2.6.8 and 6.1.1.4'
N N 0.0061 0.0033 'International Tables Vol C Tables 4.2.6.8 and 6.1.1.4'
O O 0.0106 0.0060 'International Tables Vol C Tables 4.2.6.8 and 6.1.1.4'
F F 0.0171 0.0103 'International Tables Vol C Tables 4.2.6.8 and 6.1.1.4'

loop_
_geom_angle_atom_site_label_1
_geom_angle_atom_site_label_2
_geom_angle_atom_site_label_3
_geom_angle
_geom_angle_site_symmetry_1
_geom_angle_site_symmetry_3
C2 C1 O1 122.43(13) . .
C2 C1 C10 126.61(14) . .
O1 C1 C10 110.95(12) . .
C1 C2 C7 118.42(13) . .
C1 C2 C3 121.84(13) . .
C7 C2 C3 119.74(12) . .
C2 C3 C4 107.56(11) . .
C2 C3 C13 113.74(11) . .
C4 C3 C13 111.28(12) . .
C2 C3 H3A 108.0 . .
C4 C3 H3A 108.0 . .
C13 C3 H3A 108.0 . .
C5 C4 C6 118.87(13) . .
C5 C4 C3 121.61(12) . .
C6 C4 C3 119.30(12) . .
N1 C5 C4 129.42(13) . .
N1 C5 O1 109.94(12) . .
C4 C5 O1 120.64(13) . .
N2 C6 C4 178.58(17) . .
O2 C7 C2 120.83(14) . .
O2 C7 C8 121.81(14) . .
C2 C7 C8 117.33(13) . .
C7 C8 C9 114.37(13) . .
C7 C8 H8A 108.7 . .
C9 C8 H8A 108.7 . .
C7 C8 H8B 108.7 . .
C9 C8 H8B 108.7 . .
H8A C8 H8B 107.6 . .
C12 C9 C8 109.93(14) . .
C12 C9 C11 109.61(14) . .
C8 C9 C11 109.10(14) . .
C12 C9 C10 110.38(14) . .
C8 C9 C10 108.59(12) . .
C11 C9 C10 109.20(13) . .
C1 C10 C9 113.36(12) . .
C1 C10 H10A 108.9 . .
C9 C10 H10A 108.9 . .
C1 C10 H10B 108.9 . .
C9 C10 H10B 108.9 . .
H10A C10 H10B 107.7 . .
C9 C11 H11A 109.5 . .
C9 C11 H11B 109.5 . .
H11A C11 H11B 109.5 . .
C9 C11 H11C 109.5 . .
H11A C11 H11C 109.5 . .
H11B C11 H11C 109.5 . .
C9 C12 H12A 109.5 . .
C9 C12 H12B 109.5 . .
H12A C12 H12B 109.5 . .
C9 C12 H12C 109.5 . .
H12A C12 H12C 109.5 . .
H12B C12 H12C 109.5 . .
C18 C13 C14 119.09(14) . .
C18 C13 C3 121.14(13) . .
C14 C13 C3 119.75(13) . .
C15 C14 C13 118.73(15) . .
C15 C14 H14A 120.6 . .
C13 C14 H14A 120.6 . .
F1 C15 C16 117.37(15) . .
F1 C15 C14 118.90(16) . .
C16 C15 C14 123.72(15) . .
C17 C16 C15 115.77(15) . .
C17 C16 H16A 122.1 . .
C15 C16 H16A 122.1 . .
F2 C17 C16 118.41(15) . .
F2 C17 C18 118.18(15) . .
C16 C17 C18 123.38(15) . .
C17 C18 C13 119.28(14) . .
C17 C18 H18A 120.4 . .
C13 C18 H18A 120.4 . .
C5 N1 H1A 120.0 . .
C5 N1 H1B 120.0 . .
H1A N1 H1B 120.0 . .
C1 O1 C5 118.32(11) . .

loop_
_geom_bond_atom_site_label_1
_geom_bond_atom_site_label_2
_geom_bond_distance
_geom_bond_site_symmetry_2
C1 C2 1.336(2) .
C1 O1 1.3726(18) .
C1 C10 1.4895(19) .
C2 C7 1.463(2) .
C2 C3 1.5092(18) .
C3 C4 1.522(2) .
C3 C13 1.5276(19) .
C3 H3A 0.9800 .
C4 C5 1.360(2) .
C4 C6 1.4140(19) .
C5 N1 1.325(2) .
C5 O1 1.3776(16) .
C6 N2 1.143(2) .
C7 O2 1.2226(19) .
C7 C8 1.504(2) .
C8 C9 1.531(2) .
C8 H8A 0.9700 .
C8 H8B 0.9700 .
C9 C12 1.524(2) .
C9 C11 1.532(2) .
C9 C10 1.532(2) .
C10 H10A 0.9700 .
C10 H10B 0.9700 .
C11 H11A 0.9600 .
C11 H11B 0.9600 .
C11 H11C 0.9600 .
C12 H12A 0.9600 .
C12 H12B 0.9600 .
C12 H12C 0.9600 .
C13 C18 1.385(2) .
C13 C14 1.386(2) .
C14 C15 1.374(2) .
C14 H14A 0.9300 .
C15 F1 1.3562(19) .
C15 C16 1.372(3) .
C16 C17 1.367(2) .
C16 H16A 0.9300 .
C17 F2 1.3581(19) .
C17 C18 1.373(2) .
C18 H18A 0.9300 .
N1 H1A 0.8600 .
N1 H1B 0.8600 .
